data_2215909
loop_
_publ_author_name
'Dong, Wen-Liang'
'Dong, Wen-Liang'
'Xia, Yong'
'Ge, Yan-Qing'
'Zhao, Bao-Xiang'

_publ_section_title
;
 Ethyl
 3-(4-chlorophenyl)-5-(ethoxycarbonyl)-1<i>H</i>-pyrazole-1-acetate
;
_journal_coeditor_code FJ2060
_journal_issue 11
_journal_name_full 'Acta Crystallographica Section E'
_journal_page_first o4468
_journal_page_last o4468
_journal_paper_doi 10.1107/S1600536807052208
_journal_volume 63
_journal_year 2007
_chemical_formula_iupac 'C16 H17 Cl N2 O4'
_chemical_formula_moiety 'C16 H17 Cl N2 O4'
_chemical_formula_sum 'C16 H17 Cl N2 O4'
_chemical_formula_weight 336.77
_chemical_name_systematic
;
Ethyl 3-(4-chlorophenyl)-5-(ethoxycarbonyl)-1<i>H</i>-pyrazole-1-acetate
;
_space_group_IT_number 2
_symmetry_cell_setting triclinic
_symmetry_space_group_name_Hall '-P 1'
_symmetry_space_group_name_H-M 'P -1'
_atom_sites_solution_hydrogens geom
_atom_sites_solution_primary direct
_atom_sites_solution_secondary difmap
_audit_creation_method SHELXL-97
_cell_angle_alpha 108.4070(10)
_cell_angle_beta 99.8780(10)
_cell_angle_gamma 103.8340(10)
_cell_formula_units_Z 2
_cell_length_a 6.99120(10)
_cell_length_b 10.8651(2)
_cell_length_c 12.2528(3)
_cell_measurement_reflns_used 6319
_cell_measurement_temperature 296(2)
_cell_measurement_theta_max 27.47
_cell_measurement_theta_min 2.19
_cell_volume 826.08(3)
_computing_cell_refinement 'APEX2 (Bruker, 2005)'
_computing_data_collection 'APEX2 (Bruker, 2005)'
_computing_data_reduction 'APEX2 (Bruker, 2005)'
_computing_molecular_graphics 'SHELXTL (Bruker, 1997)'
_computing_publication_material 'WinGX (Farrugia, 1999) and PLATON (Spek, 2003)'
_computing_structure_refinement 'SHELXL97 (Sheldrick, 1997)'
_computing_structure_solution 'SIR97 (Altomare <i>et al.</i>,  1999)'
_diffrn_ambient_temperature 296(2)
_diffrn_measured_fraction_theta_full 0.985
_diffrn_measured_fraction_theta_max 0.985
_diffrn_measurement_device_type 'Bruker APEX2 CCD area-detector'
_diffrn_measurement_method '\f and \w'
_diffrn_radiation_monochromator graphite
_diffrn_radiation_source 'fine-focus sealed tube'
_diffrn_radiation_type MoK\a
_diffrn_radiation_wavelength 0.71073
_diffrn_reflns_av_R_equivalents 0.0200
_diffrn_reflns_av_sigmaI/netI 0.0169
_diffrn_reflns_limit_h_max 9
_diffrn_reflns_limit_h_min -9
_diffrn_reflns_limit_k_max 14
_diffrn_reflns_limit_k_min -14
_diffrn_reflns_limit_l_max 14
_diffrn_reflns_limit_l_min -15
_diffrn_reflns_number 12665
_diffrn_reflns_theta_full 27.64
_diffrn_reflns_theta_max 27.64
_diffrn_reflns_theta_min 1.82
_diffrn_standards_decay_% 0
_diffrn_standards_number 0
_exptl_absorpt_coefficient_mu 0.252
_exptl_absorpt_correction_T_max 0.9125
_exptl_absorpt_correction_T_min 0.8885
_exptl_absorpt_correction_type multi-scan
_exptl_absorpt_process_details '(APEX2; Bruker, 2005)'
_exptl_crystal_colour colourless
_exptl_crystal_density_diffrn 1.354
_exptl_crystal_density_method 'not measured'
_exptl_crystal_description block
_exptl_crystal_F_000 352
_exptl_crystal_size_max 0.48
_exptl_crystal_size_mid 0.40
_exptl_crystal_size_min 0.37
_refine_diff_density_max 0.167
_refine_diff_density_min -0.259
_refine_ls_extinction_method none
_refine_ls_goodness_of_fit_ref 1.059
_refine_ls_hydrogen_treatment constr
_refine_ls_matrix_type full
_refine_ls_number_parameters 210
_refine_ls_number_reflns 3784
_refine_ls_number_restraints 0
_refine_ls_restrained_S_all 1.059
_refine_ls_R_factor_all 0.0483
_refine_ls_R_factor_gt 0.0380
_refine_ls_shift/su_max 0.001
_refine_ls_shift/su_mean 0.000
_refine_ls_structure_factor_coef Fsqd
_refine_ls_weighting_details 'calc w=1/[\s^2^(Fo^2^)+(0.0497P)^2^+0.1299P] where P=(Fo^2^+2Fc^2^)/3'
_refine_ls_weighting_scheme calc
_refine_ls_wR_factor_gt 0.1002
_refine_ls_wR_factor_ref 0.1082
_reflns_number_gt 3029
_reflns_number_total 3784
_reflns_threshold_expression I>2\s(I)
_cod_data_source_file fj2060.cif
_cod_data_source_block I
_cod_database_code 2215909
_cod_database_fobs_code 2215909

loop_
_symmetry_equiv_pos_as_xyz
'x, y, z'
'-x, -y, -z'

loop_
_atom_site_type_symbol
_atom_site_label
_atom_site_fract_x
_atom_site_fract_y
_atom_site_fract_z
_atom_site_U_iso_or_equiv
_atom_site_adp_type
_atom_site_calc_flag
_atom_site_refinement_flags
_atom_site_occupancy
C C1 1.4251(2) 0.32582(15) 0.55519(14) 0.0539(3) Uani d . 1
C C2 1.2529(2) 0.21560(17) 0.49049(14) 0.0616(4) Uani d . 1
H H2 1.2460 0.1574 0.4146 0.074 Uiso calc R 1
C C3 1.0909(2) 0.19247(15) 0.53954(13) 0.0588(4) Uani d . 1
H H3 0.9745 0.1181 0.4958 0.071 Uiso calc R 1
C C4 1.0977(2) 0.27768(13) 0.65283(12) 0.0466(3) Uani d . 1
C C5 1.2746(2) 0.38795(14) 0.71633(13) 0.0556(3) Uani d . 1
H H5 1.2832 0.4461 0.7925 0.067 Uiso calc R 1
C C6 1.4372(2) 0.41210(15) 0.66777(14) 0.0592(4) Uani d . 1
H H6 1.5543 0.4862 0.7108 0.071 Uiso calc R 1
C C7 0.9249(2) 0.25142(13) 0.70471(12) 0.0472(3) Uani d . 1
C C8 0.8980(2) 0.33064(13) 0.81219(12) 0.0489(3) Uani d . 1
H H8 0.9875 0.4138 0.8676 0.059 Uiso calc R 1
C C9 0.7116(2) 0.25994(13) 0.81884(12) 0.0475(3) Uani d . 1
C C10 0.6129(2) 0.30064(14) 0.91472(13) 0.0535(3) Uani d . 1
C C11 0.3153(2) 0.24963(19) 0.98225(16) 0.0682(4) Uani d . 1
H H11A 0.2796 0.3306 0.9823 0.082 Uiso calc R 1
H H11B 0.3955 0.2679 1.0618 0.082 Uiso calc R 1
C C12 0.1269(3) 0.1310(2) 0.9463(2) 0.0836(6) Uani d . 1
H H12A 0.0592 0.1055 0.8637 0.125 Uiso calc R 1
H H12B 0.0368 0.1557 0.9943 0.125 Uiso calc R 1
H H12C 0.1632 0.0553 0.9579 0.125 Uiso calc R 1
C C13 0.4440(2) 0.03457(14) 0.67921(12) 0.0511(3) Uani d . 1
H H13A 0.4209 -0.0216 0.5960 0.061 Uiso calc R 1
H H13B 0.3325 0.0728 0.6854 0.061 Uiso calc R 1
C C14 0.4434(2) -0.05372(14) 0.75279(13) 0.0545(3) Uani d . 1
C C15 0.2261(3) -0.22815(18) 0.79200(18) 0.0764(5) Uani d . 1
H H15A 0.2627 -0.1800 0.8778 0.092 Uiso calc R 1
H H15B 0.3126 -0.2854 0.7738 0.092 Uiso calc R 1
C C16 0.0075(3) -0.3130(3) 0.7480(3) 0.1160(9) Uani d . 1
H H16A -0.0768 -0.2549 0.7631 0.174 Uiso calc R 1
H H16B -0.0169 -0.3752 0.7888 0.174 Uiso calc R 1
H H16C -0.0251 -0.3638 0.6638 0.174 Uiso calc R 1
Cl Cl1 1.62997(7) 0.35614(5) 0.49404(4) 0.07621(16) Uani d . 1
N N1 0.76366(17) 0.13804(11) 0.64765(10) 0.0512(3) Uani d . 1
N N2 0.63518(16) 0.14490(11) 0.71761(10) 0.0480(3) Uani d . 1
O O1 0.69162(19) 0.40359(13) 1.00153(11) 0.0874(4) Uani d . 1
O O2 0.43116(15) 0.21400(10) 0.89587(9) 0.0596(3) Uani d . 1
O O3 0.59010(18) -0.05511(14) 0.81726(13) 0.0857(4) Uani d . 1
O O4 0.25301(15) -0.13161(10) 0.73253(9) 0.0595(3) Uani d . 1

loop_
_atom_site_aniso_label
_atom_site_aniso_U_11
_atom_site_aniso_U_22
_atom_site_aniso_U_33
_atom_site_aniso_U_12
_atom_site_aniso_U_13
_atom_site_aniso_U_23
C1 0.0528(8) 0.0533(8) 0.0604(8) 0.0151(6) 0.0205(6) 0.0259(7)
C2 0.0627(9) 0.0606(9) 0.0529(8) 0.0138(7) 0.0169(7) 0.0132(7)
C3 0.0524(8) 0.0532(8) 0.0526(8) 0.0019(6) 0.0083(6) 0.0099(6)
C4 0.0453(7) 0.0425(7) 0.0486(7) 0.0075(5) 0.0098(5) 0.0185(6)
C5 0.0537(8) 0.0468(7) 0.0522(8) 0.0012(6) 0.0145(6) 0.0105(6)
C6 0.0515(8) 0.0495(8) 0.0629(9) -0.0003(6) 0.0157(7) 0.0151(7)
C7 0.0451(7) 0.0405(6) 0.0478(7) 0.0025(5) 0.0065(5) 0.0170(5)
C8 0.0441(7) 0.0403(6) 0.0490(7) 0.0000(5) 0.0074(6) 0.0119(5)
C9 0.0442(7) 0.0403(6) 0.0457(7) 0.0015(5) 0.0047(5) 0.0125(5)
C10 0.0465(7) 0.0483(7) 0.0512(8) 0.0016(6) 0.0080(6) 0.0120(6)
C11 0.0577(9) 0.0780(11) 0.0666(10) 0.0143(8) 0.0242(8) 0.0249(8)
C12 0.0686(11) 0.0831(12) 0.1117(15) 0.0156(9) 0.0442(11) 0.0481(12)
C13 0.0451(7) 0.0447(7) 0.0453(7) -0.0050(5) 0.0035(5) 0.0114(5)
C14 0.0493(8) 0.0452(7) 0.0562(8) 0.0006(6) 0.0085(6) 0.0158(6)
C15 0.0759(11) 0.0638(10) 0.0924(13) 0.0060(8) 0.0235(10) 0.0442(10)
C16 0.0892(15) 0.0949(16) 0.151(2) -0.0211(12) 0.0157(15) 0.0742(16)
Cl1 0.0705(3) 0.0778(3) 0.0866(3) 0.0186(2) 0.0411(2) 0.0317(2)
N1 0.0498(6) 0.0456(6) 0.0465(6) 0.0000(5) 0.0107(5) 0.0140(5)
N2 0.0445(6) 0.0417(6) 0.0442(6) -0.0021(4) 0.0067(5) 0.0124(5)
O1 0.0672(7) 0.0733(8) 0.0718(8) -0.0138(6) 0.0244(6) -0.0144(6)
O2 0.0503(5) 0.0571(6) 0.0559(6) -0.0016(4) 0.0160(5) 0.0135(5)
O3 0.0566(7) 0.0860(9) 0.1089(10) 0.0010(6) -0.0037(7) 0.0582(8)
O4 0.0517(6) 0.0514(6) 0.0666(6) -0.0016(4) 0.0129(5) 0.0252(5)

loop_
_atom_type_symbol
_atom_type_description
_atom_type_scat_dispersion_real
_atom_type_scat_dispersion_imag
_atom_type_scat_source
C C 0.0033 0.0016 'International Tables Vol C Tables 4.2.6.8 and 6.1.1.4'
H H 0.0000 0.0000 'International Tables Vol C Tables 4.2.6.8 and 6.1.1.4'
N N 0.0061 0.0033 'International Tables Vol C Tables 4.2.6.8 and 6.1.1.4'
O O 0.0106 0.0060 'International Tables Vol C Tables 4.2.6.8 and 6.1.1.4'
Cl Cl 0.1484 0.1585 'International Tables Vol C Tables 4.2.6.8 and 6.1.1.4'

loop_
_geom_angle_atom_site_label_1
_geom_angle_atom_site_label_2
_geom_angle_atom_site_label_3
_geom_angle
C6 C1 C2 120.87(14)
C6 C1 Cl1 119.57(11)
C2 C1 Cl1 119.56(12)
C1 C2 C3 119.19(14)
C1 C2 H2 120.4
C3 C2 H2 120.4
C2 C3 C4 121.51(13)
C2 C3 H3 119.2
C4 C3 H3 119.2
C3 C4 C5 117.91(13)
C3 C4 C7 121.07(12)
C5 C4 C7 121.01(12)
C6 C5 C4 120.96(14)
C6 C5 H5 119.5
C4 C5 H5 119.5
C1 C6 C5 119.56(13)
C1 C6 H6 120.2
C5 C6 H6 120.2
N1 C7 C8 110.55(12)
N1 C7 C4 120.44(12)
C8 C7 C4 129.01(12)
C9 C8 C7 105.64(11)
C9 C8 H8 127.2
C7 C8 H8 127.2
N2 C9 C8 106.38(12)
N2 C9 C10 126.65(12)
C8 C9 C10 126.96(12)
O1 C10 O2 123.87(14)
O1 C10 C9 122.42(13)
O2 C10 C9 113.71(12)
O2 C11 C12 107.11(14)
O2 C11 H11A 110.3
C12 C11 H11A 110.3
O2 C11 H11B 110.3
C12 C11 H11B 110.3
H11A C11 H11B 108.5
C11 C12 H12A 109.5
C11 C12 H12B 109.5
H12A C12 H12B 109.5
C11 C12 H12C 109.5
H12A C12 H12C 109.5
H12B C12 H12C 109.5
N2 C13 C14 112.21(11)
N2 C13 H13A 109.2
C14 C13 H13A 109.2
N2 C13 H13B 109.2
C14 C13 H13B 109.2
H13A C13 H13B 107.9
O3 C14 O4 125.27(14)
O3 C14 C13 125.56(13)
O4 C14 C13 109.16(12)
O4 C15 C16 107.41(16)
O4 C15 H15A 110.2
C16 C15 H15A 110.2
O4 C15 H15B 110.2
C16 C15 H15B 110.2
H15A C15 H15B 108.5
C15 C16 H16A 109.5
C15 C16 H16B 109.5
H16A C16 H16B 109.5
C15 C16 H16C 109.5
H16A C16 H16C 109.5
H16B C16 H16C 109.5
C7 N1 N2 105.61(11)
N1 N2 C9 111.82(10)
N1 N2 C13 118.63(11)
C9 N2 C13 129.55(12)
C10 O2 C11 117.87(12)
C14 O4 C15 116.38(12)

loop_
_geom_bond_atom_site_label_1
_geom_bond_atom_site_label_2
_geom_bond_distance
C1 C6 1.376(2)
C1 C2 1.377(2)
C1 Cl1 1.7380(15)
C2 C3 1.378(2)
C2 H2 0.9300
C3 C4 1.390(2)
C3 H3 0.9300
C4 C5 1.3940(19)
C4 C7 1.4693(19)
C5 C6 1.380(2)
C5 H5 0.9300
C6 H6 0.9300
C7 N1 1.3410(16)
C7 C8 1.3987(19)
C8 C9 1.3757(18)
C8 H8 0.9300
C9 N2 1.3639(16)
C9 C10 1.466(2)
C10 O1 1.1995(17)
C10 O2 1.3205(16)
C11 O2 1.4532(19)
C11 C12 1.491(2)
C11 H11A 0.9700
C11 H11B 0.9700
C12 H12A 0.9600
C12 H12B 0.9600
C12 H12C 0.9600
C13 N2 1.4515(15)
C13 C14 1.510(2)
C13 H13A 0.9700
C13 H13B 0.9700
C14 O3 1.1885(18)
C14 O4 1.3287(16)
C15 O4 1.4499(19)
C15 C16 1.486(3)
C15 H15A 0.9700
C15 H15B 0.9700
C16 H16A 0.9600
C16 H16B 0.9600
C16 H16C 0.9600
N1 N2 1.3427(16)

loop_
_geom_torsion_atom_site_label_1
_geom_torsion_atom_site_label_2
_geom_torsion_atom_site_label_3
_geom_torsion_atom_site_label_4
_geom_torsion
C6 C1 C2 C3 0.3(2)
Cl1 C1 C2 C3 -179.86(12)
C1 C2 C3 C4 -0.1(2)
C2 C3 C4 C5 -0.2(2)
C2 C3 C4 C7 -179.46(14)
C3 C4 C5 C6 0.4(2)
C7 C4 C5 C6 179.66(14)
C2 C1 C6 C5 -0.1(2)
Cl1 C1 C6 C5 -179.95(12)
C4 C5 C6 C1 -0.3(2)
C3 C4 C7 N1 5.6(2)
C5 C4 C7 N1 -173.64(13)
C3 C4 C7 C8 -174.68(14)
C5 C4 C7 C8 6.1(2)
N1 C7 C8 C9 0.19(16)
C4 C7 C8 C9 -179.59(13)
C7 C8 C9 N2 -0.46(15)
C7 C8 C9 C10 -179.73(13)
N2 C9 C10 O1 179.51(16)
C8 C9 C10 O1 -1.4(2)
N2 C9 C10 O2 -0.7(2)
C8 C9 C10 O2 178.45(13)
N2 C13 C14 O3 -15.2(2)
N2 C13 C14 O4 165.85(12)
C8 C7 N1 N2 0.17(15)
C4 C7 N1 N2 179.97(11)
C7 N1 N2 C9 -0.48(15)
C7 N1 N2 C13 -179.80(11)
C8 C9 N2 N1 0.60(15)
C10 C9 N2 N1 179.87(13)
C8 C9 N2 C13 179.83(13)
C10 C9 N2 C13 -0.9(2)
C14 C13 N2 N1 108.02(14)
C14 C13 N2 C9 -71.16(19)
O1 C10 O2 C11 3.6(2)
C9 C10 O2 C11 -176.19(13)
C12 C11 O2 C10 -175.19(14)
O3 C14 O4 C15 -1.9(2)
C13 C14 O4 C15 177.03(13)
C16 C15 O4 C14 -174.51(17)

loop_
_cod_related_entry_id
_cod_related_entry_database
_cod_related_entry_code
1 ChemSpider 21121300
